data_1530423
loop_
_publ_author_name
'Mikhalenko, S.I.'
'Popov, V.E.'
'Kuz'ma, Yu.B.'
'Nechitailov, A.P.'
'Gurin, V.N.'

_publ_section_title
;
 New ternary carbides Zr Al C(2-x) and Hf Al C(2-x) and their crystal
 structure
;
_journal_name_full 'Izvestiya Akademii Nauk SSSR, Neorganicheskie Materialy'
_journal_page_first 1948
_journal_page_last 1951
_journal_volume 15
_journal_year 1979
_chemical_formula_sum 'C1.77 Al Zr'
_chemical_name_systematic 'Zr Al C1.77'
_space_group_IT_number 194
_symmetry_space_group_name_Hall '-P 6c 2c'
_symmetry_space_group_name_H-M 'P 63/m m c'
_cell_angle_alpha 90
_cell_angle_beta 90
_cell_angle_gamma 120
_cell_formula_units_Z 6
_cell_length_a 3.347
_cell_length_b 3.347
_cell_length_c 27.65
_cell_volume 268.248
_citation_journal_id_ASTM IVNMAW
_cod_data_source_file Mikhalenko_IVNMAW_1979_587.cif
_cod_data_source_block C1.77Al1Zr1
_cod_original_cell_volume 268.2484
_cod_original_formula_sum 'C1.77 Al1 Zr1'
_cod_database_code 1530423

loop_
_symmetry_equiv_pos_as_xyz
x,y,z
x-y,x,z+1/2
-y,x-y,z
-x,-y,z+1/2
-x+y,-x,z
y,-x+y,z+1/2
-y,-x,-z+1/2
x-y,-y,-z
x,x-y,-z+1/2
y,x,-z
-x+y,y,-z+1/2
-x,-x+y,-z
-x,-y,-z
-x+y,-x,-z-1/2
y,-x+y,-z
x,y,-z-1/2
x-y,x,-z
-y,x-y,-z-1/2
y,x,z-1/2
-x+y,y,z
-x,-x+y,z-1/2
-y,-x,z
x-y,-y,z-1/2
x,x-y,z

loop_
_atom_site_label
_atom_site_type_symbol
_atom_site_fract_x
_atom_site_fract_y
_atom_site_fract_z
_atom_site_occupancy
_atom_site_U_iso_or_equiv
Al1 Al+3 0 0 0.25 1 0.0
Al2 Al+3 0.33333 0.66667 0.677 1 0.0
C3 C-4 0.33333 0.66667 0.214 0.86 0.0
Zr1 Zr+4 0 0 0 1 0.0
Zr2 Zr+4 0.33333 0.66667 0.095 1 0.0
C2 C-4 0 0 0.141 0.86 0.0
C1 C-4 0.33333 0.66667 0.548 0.86 0.0
